data_4504528
loop_
_publ_author_name
'Das, Sanjib'
'Bharadwaj, Parimal K.'

_publ_section_title
;
 Water Clusters Gather Luminescent Zinc(II) Complexes around
 Hydrogen-Bonded Framework Structures and Associated Fluorescence
 Modulation
;
_journal_issue 1
_journal_name_full 'Crystal Growth &amp; Design'
_journal_page_first 187
_journal_paper_doi 10.1021/cg050263a
_journal_volume 6
_journal_year 2006
_chemical_formula_moiety 'C28 H36 N4 O8 Zn1'
_chemical_formula_sum 'C28 H36 N4 O8 Zn'
_chemical_formula_weight 621.98
_chemical_name_systematic
;
 ?
;
_space_group_IT_number 14
_symmetry_cell_setting monoclinic
_symmetry_space_group_name_Hall '-P 2yn'
_symmetry_space_group_name_H-M 'P 1 21/n 1'
_atom_sites_solution_hydrogens geom
_atom_sites_solution_primary direct
_atom_sites_solution_secondary difmap
_audit_creation_method SHELXL-97
_cell_angle_alpha 90.000(5)
_cell_angle_beta 106.161(5)
_cell_angle_gamma 90.000(5)
_cell_formula_units_Z 4
_cell_length_a 12.904(5)
_cell_length_b 14.885(5)
_cell_length_c 16.565(5)
_cell_measurement_reflns_used 999
_cell_measurement_temperature 100(2)
_cell_measurement_theta_max +28.0
_cell_measurement_theta_min -28.0
_cell_volume 3056.0(18)
_computing_cell_refinement 'SAINT 6.45 (Brucker, 2003)'
_computing_data_collection 'SMART 5.628 (Brucker, 2003)'
_computing_data_reduction 'SAINT 6.45 (Brucker, 2003)'
_computing_molecular_graphics 'Diamond 2.1e'
_computing_structure_refinement 'SHELXL-97 (Sheldrick, 1997)'
_computing_structure_solution SIR-97
_diffrn_ambient_temperature 100(2)
_diffrn_measured_fraction_theta_full 0.992
_diffrn_measured_fraction_theta_max 0.992
_diffrn_measurement_device_type 'Brucker SMART APEX'
_diffrn_measurement_method /w-scans
_diffrn_radiation_monochromator graphite
_diffrn_radiation_source 'fine-focus sealed tube'
_diffrn_radiation_type MoK\a
_diffrn_radiation_wavelength 0.71069
_diffrn_reflns_av_R_equivalents 0.0450
_diffrn_reflns_av_sigmaI/netI 0.0615
_diffrn_reflns_limit_h_max 17
_diffrn_reflns_limit_h_min -16
_diffrn_reflns_limit_k_max 19
_diffrn_reflns_limit_k_min -17
_diffrn_reflns_limit_l_max 14
_diffrn_reflns_limit_l_min -22
_diffrn_reflns_number 20193
_diffrn_reflns_theta_full 28.31
_diffrn_reflns_theta_max 28.31
_diffrn_reflns_theta_min 2.14
_diffrn_standards_decay_% <0.05
_exptl_absorpt_coefficient_mu 0.856
_exptl_absorpt_correction_T_max 0.9269
_exptl_absorpt_correction_T_min 0.8968
_exptl_absorpt_correction_type empirical
_exptl_absorpt_process_details 'SADABS 2.10 (Bruker 2003)'
_exptl_crystal_colour yellow
_exptl_crystal_density_diffrn 1.352
_exptl_crystal_density_method 'not measured'
_exptl_crystal_description rectangular
_exptl_crystal_F_000 1304
_exptl_crystal_size_max 0.13
_exptl_crystal_size_mid 0.11
_exptl_crystal_size_min 0.09
_refine_diff_density_max 1.327
_refine_diff_density_min -0.617
_refine_diff_density_rms 0.130
_refine_ls_extinction_method none
_refine_ls_goodness_of_fit_ref 1.043
_refine_ls_hydrogen_treatment mixed
_refine_ls_matrix_type full
_refine_ls_number_parameters 370
_refine_ls_number_reflns 7540
_refine_ls_number_restraints 0
_refine_ls_restrained_S_all 1.043
_refine_ls_R_factor_all 0.1002
_refine_ls_R_factor_gt 0.0695
_refine_ls_shift/su_max 0.001
_refine_ls_shift/su_mean 0.000
_refine_ls_structure_factor_coef Fsqd
_refine_ls_weighting_details 'calc w=1/[\s^2^(Fo^2^)+(0.1312P)^2^+1.8824P] where P=(Fo^2^+2Fc^2^)/3'
_refine_ls_weighting_scheme calc
_refine_ls_wR_factor_gt 0.2000
_refine_ls_wR_factor_ref 0.2203
_reflns_number_gt 5270
_reflns_number_total 7540
_reflns_threshold_expression >2sigma(I)
_cod_data_source_file cg050263asi20050611_100439.cif
_cod_data_source_block '[Zn(bpy)(aba)2].4H2O(4)'
_cod_depositor_comments
;
The following automatic conversions were performed:

'_cell_measurement_temperature' value '100(2)K' was changed to
'100(2)' - the value should be numeric and without a unit
designator.

'_diffrn_ambient_temperature' value '100(2)K' was
changed to '100(2)' - the value should be numeric and without a unit
designator.

Automatic conversion script
Id: cif_fix_values 1715 2011-07-08 13:25:40Z adriana 
;
_cod_original_sg_symbol_H-M 'P 21/n'
_cod_original_formula_sum 'C28 H36 N4 O8 Zn1'
_cod_database_code 4504528

loop_
_symmetry_equiv_pos_as_xyz
'x, y, z'
'-x+1/2, y+1/2, -z+1/2'
'-x, -y, -z'
'x-1/2, -y-1/2, z-1/2'

loop_
_atom_site_label
_atom_site_type_symbol
_atom_site_fract_x
_atom_site_fract_y
_atom_site_fract_z
_atom_site_U_iso_or_equiv
_atom_site_adp_type
_atom_site_occupancy
_atom_site_symmetry_multiplicity
_atom_site_calc_flag
_atom_site_refinement_flags
Zn1 Zn 0.80930(3) 0.29446(3) 0.79510(3) 0.02474(16) Uani 1 1 d .
N1 N 0.9231(3) 0.2852(2) 0.9106(2) 0.0278(7) Uani 1 1 d .
N2 N 0.8888(2) 0.4175(2) 0.8020(2) 0.0287(7) Uani 1 1 d .
N3 N 0.1646(3) 0.2686(4) 0.7591(3) 0.0589(13) Uani 1 1 d .
N4 N 0.8321(3) -0.0663(3) 0.4268(2) 0.0380(8) Uani 1 1 d .
O1 O 0.6795(3) 0.2507(4) 0.8472(4) 0.097(2) Uani 1 1 d .
O2 O 0.6467(3) 0.3435(4) 0.7419(3) 0.098(2) Uani 1 1 d .
O3 O 0.8355(3) 0.1502(4) 0.7614(3) 0.0823(17) Uani 1 1 d .
O4 O 0.8342(3) 0.2626(3) 0.6754(3) 0.0800(16) Uani 1 1 d .
C1 C 0.9319(4) 0.2162(3) 0.9625(3) 0.0391(10) Uani 1 1 d .
H1 H 0.8840 0.1684 0.9470 0.047 Uiso 1 1 calc R
C2 C 1.0100(4) 0.2129(3) 1.0392(3) 0.0503(13) Uani 1 1 d .
H2 H 1.0155 0.1635 1.0746 0.060 Uiso 1 1 calc R
C3 C 1.0791(4) 0.2843(4) 1.0615(3) 0.0523(14) Uani 1 1 d .
H3 H 1.1312 0.2845 1.1132 0.063 Uiso 1 1 calc R
C4 C 1.0716(3) 0.3553(3) 1.0079(3) 0.0408(10) Uani 1 1 d .
H4 H 1.1190 0.4035 1.0222 0.049 Uiso 1 1 calc R
C5 C 0.9921(3) 0.3543(3) 0.9318(2) 0.0267(8) Uani 1 1 d .
C6 C 0.9765(3) 0.4273(3) 0.8688(2) 0.0266(8) Uani 1 1 d .
C7 C 1.0447(3) 0.5002(3) 0.8747(3) 0.0382(10) Uani 1 1 d .
H7 H 1.1054 0.5058 0.9205 0.046 Uiso 1 1 calc R
C8 C 1.0221(4) 0.5642(3) 0.8123(3) 0.0486(12) Uani 1 1 d .
H8 H 1.0677 0.6133 0.8155 0.058 Uiso 1 1 calc R
C9 C 0.9317(4) 0.5553(3) 0.7452(3) 0.0486(12) Uani 1 1 d .
H9 H 0.9145 0.5984 0.7030 0.058 Uiso 1 1 calc R
C10 C 0.8666(3) 0.4801(3) 0.7422(3) 0.0386(10) Uani 1 1 d .
H10 H 0.8056 0.4733 0.6968 0.046 Uiso 1 1 calc R
C11 C 0.8380(3) -0.0057(3) 0.4907(2) 0.0276(8) Uani 1 1 d .
C12 C 0.8210(3) -0.0343(3) 0.5671(2) 0.0298(8) Uani 1 1 d .
H12 H 0.8072 -0.0947 0.5745 0.036 Uiso 1 1 calc R
C13 C 0.8244(3) 0.0254(3) 0.6305(3) 0.0376(10) Uani 1 1 d .
H13 H 0.8141 0.0048 0.6807 0.045 Uiso 1 1 calc R
C14 C 0.8428(3) 0.1160(3) 0.6213(3) 0.0395(11) Uani 1 1 d .
C15 C 0.8595(3) 0.1448(3) 0.5468(3) 0.0429(11) Uani 1 1 d .
H15 H 0.8715 0.2055 0.5398 0.051 Uiso 1 1 calc R
C16 C 0.8589(3) 0.0859(3) 0.4823(3) 0.0373(9) Uani 1 1 d .
H16 H 0.8723 0.1069 0.4333 0.045 Uiso 1 1 calc R
C17 C 0.8242(5) -0.1614(3) 0.4413(3) 0.0510(13) Uani 1 1 d .
H17A H 0.8211 -0.1937 0.3905 0.077 Uiso 1 1 calc R
H17B H 0.7599 -0.1731 0.4580 0.077 Uiso 1 1 calc R
H17C H 0.8861 -0.1805 0.4850 0.077 Uiso 1 1 calc R
C18 C 0.8556(5) -0.0390(4) 0.3492(3) 0.0547(14) Uani 1 1 d .
H18A H 0.8477 -0.0897 0.3121 0.082 Uiso 1 1 calc R
H18B H 0.9283 -0.0169 0.3618 0.082 Uiso 1 1 calc R
H18C H 0.8064 0.0075 0.3225 0.082 Uiso 1 1 calc R
C19 C 0.8387(3) 0.1793(5) 0.6900(5) 0.070(2) Uani 1 1 d .
C20 C 0.2746(4) 0.2768(4) 0.7703(3) 0.0504(14) Uani 1 1 d .
C21 C 0.3497(4) 0.2279(4) 0.8323(4) 0.0510(14) Uani 1 1 d .
H21 H 0.3261 0.1899 0.8682 0.061 Uiso 1 1 calc R
C22 C 0.4590(4) 0.2364(4) 0.8400(4) 0.0564(15) Uani 1 1 d .
H22 H 0.5082 0.2041 0.8816 0.068 Uiso 1 1 calc R
C23 C 0.4967(4) 0.2919(4) 0.7870(4) 0.0609(18) Uani 1 1 d .
C24 C 0.4222(4) 0.3412(4) 0.7274(4) 0.0605(16) Uani 1 1 d .
H24 H 0.4460 0.3797 0.6922 0.073 Uiso 1 1 calc R
C25 C 0.3137(4) 0.3344(4) 0.7191(4) 0.0548(14) Uani 1 1 d .
H25 H 0.2655 0.3688 0.6788 0.066 Uiso 1 1 calc R
C26 C 0.1266(4) 0.2176(5) 0.8190(4) 0.072(2) Uani 1 1 d .
H26A H 0.0492 0.2183 0.8031 0.108 Uiso 1 1 calc R
H26B H 0.1538 0.2437 0.8738 0.108 Uiso 1 1 calc R
H26C H 0.1515 0.1567 0.8200 0.108 Uiso 1 1 calc R
C27 C 0.0926(4) 0.3322(5) 0.7061(4) 0.073(2) Uani 1 1 d .
H27A H 0.0196 0.3181 0.7048 0.110 Uiso 1 1 calc R
H27B H 0.1004 0.3290 0.6502 0.110 Uiso 1 1 calc R
H27C H 0.1099 0.3917 0.7280 0.110 Uiso 1 1 calc R
C28 C 0.6151(5) 0.2945(5) 0.7938(6) 0.088(3) Uani 1 1 d .
O1W O 0.5701(5) 0.5096(4) 0.6393(3) 0.1076(19) Uani 1 1 d .
O2W O 0.8674(7) 0.9948(4) 0.0113(4) 0.140(3) Uani 1 1 d .
O3W O 0.6937(9) 0.8826(6) -0.0201(6) 0.185(4) Uani 1 1 d .
O4W O 0.6823(11) 1.1162(10) 0.0007(7) 0.261(6) Uani 1 1 d .

loop_
_atom_site_aniso_label
_atom_site_aniso_U_11
_atom_site_aniso_U_22
_atom_site_aniso_U_33
_atom_site_aniso_U_23
_atom_site_aniso_U_13
_atom_site_aniso_U_12
Zn1 0.0173(2) 0.0277(3) 0.0280(3) -0.00316(18) 0.00416(16) -0.00214(16)
N1 0.0214(15) 0.0305(17) 0.0299(17) -0.0017(13) 0.0044(13) -0.0009(12)
N2 0.0191(14) 0.0302(17) 0.0356(18) -0.0001(14) 0.0056(13) -0.0004(13)
N3 0.0250(19) 0.080(3) 0.076(3) -0.037(3) 0.021(2) -0.012(2)
N4 0.051(2) 0.039(2) 0.0254(17) -0.0013(15) 0.0132(16) 0.0081(17)
O1 0.0229(19) 0.120(4) 0.148(5) -0.102(4) 0.026(2) -0.015(2)
O2 0.039(2) 0.168(5) 0.104(4) -0.100(4) 0.045(2) -0.052(3)
O3 0.036(2) 0.137(4) 0.077(3) -0.079(3) 0.021(2) -0.007(2)
O4 0.0258(17) 0.072(3) 0.130(4) -0.070(3) 0.002(2) 0.0040(18)
C1 0.036(2) 0.039(2) 0.039(2) 0.0039(19) 0.0052(18) -0.0010(18)
C2 0.045(3) 0.051(3) 0.049(3) 0.017(2) 0.002(2) 0.001(2)
C3 0.033(2) 0.071(4) 0.041(3) 0.013(2) -0.011(2) -0.011(2)
C4 0.028(2) 0.049(3) 0.038(2) 0.002(2) -0.0045(17) -0.0081(18)
C5 0.0169(16) 0.032(2) 0.031(2) -0.0046(15) 0.0056(14) -0.0002(14)
C6 0.0185(16) 0.0291(19) 0.0311(19) -0.0079(15) 0.0053(14) 0.0005(14)
C7 0.031(2) 0.042(2) 0.038(2) -0.0031(19) 0.0048(18) -0.0105(18)
C8 0.040(2) 0.036(2) 0.066(3) 0.003(2) 0.006(2) -0.014(2)
C9 0.044(3) 0.042(3) 0.055(3) 0.016(2) 0.006(2) -0.006(2)
C10 0.026(2) 0.039(2) 0.044(2) 0.0074(19) -0.0007(18) 0.0010(17)
C11 0.0273(18) 0.0295(19) 0.0270(19) 0.0013(15) 0.0091(15) 0.0049(15)
C12 0.035(2) 0.029(2) 0.0267(19) 0.0030(15) 0.0096(16) -0.0020(16)
C13 0.029(2) 0.055(3) 0.031(2) -0.0117(19) 0.0132(17) -0.0066(19)
C14 0.0169(17) 0.044(2) 0.058(3) -0.024(2) 0.0109(18) -0.0010(17)
C15 0.026(2) 0.027(2) 0.075(3) -0.004(2) 0.012(2) -0.0019(16)
C16 0.036(2) 0.034(2) 0.045(2) 0.0097(19) 0.0155(19) 0.0013(18)
C17 0.069(3) 0.034(2) 0.045(3) -0.016(2) 0.007(2) 0.009(2)
C18 0.061(3) 0.080(4) 0.026(2) 0.001(2) 0.017(2) 0.009(3)
C19 0.0127(19) 0.082(4) 0.111(5) -0.070(4) 0.009(3) -0.004(2)
C20 0.023(2) 0.067(3) 0.066(3) -0.043(3) 0.019(2) -0.014(2)
C21 0.033(2) 0.063(3) 0.062(3) -0.036(3) 0.021(2) -0.010(2)
C22 0.032(2) 0.071(4) 0.064(3) -0.043(3) 0.011(2) 0.005(2)
C23 0.024(2) 0.082(4) 0.085(4) -0.061(3) 0.030(3) -0.021(2)
C24 0.045(3) 0.066(4) 0.083(4) -0.041(3) 0.039(3) -0.021(3)
C25 0.041(3) 0.061(3) 0.067(4) -0.028(3) 0.022(3) -0.005(2)
C26 0.034(3) 0.116(6) 0.077(4) -0.048(4) 0.034(3) -0.026(3)
C27 0.029(2) 0.092(5) 0.096(5) -0.047(4) 0.013(3) 0.001(3)
C28 0.032(3) 0.121(6) 0.126(6) -0.110(5) 0.045(4) -0.040(4)
O1W 0.126(5) 0.142(5) 0.067(3) 0.018(3) 0.048(3) -0.010(4)
O2W 0.246(9) 0.082(4) 0.102(5) 0.005(3) 0.065(5) -0.005(5)
O3W 0.248(11) 0.160(8) 0.148(7) 0.006(6) 0.057(7) -0.030(7)
O4W 0.262(14) 0.325(16) 0.168(9) -0.015(10) 0.014(9) 0.034(12)

loop_
_atom_type_symbol
_atom_type_description
_atom_type_scat_dispersion_real
_atom_type_scat_dispersion_imag
_atom_type_scat_source
C C 0.0033 0.0016 'International Tables Vol C Tables 4.2.6.8 and 6.1.1.4'
H H 0.0000 0.0000 'International Tables Vol C Tables 4.2.6.8 and 6.1.1.4'
N N 0.0061 0.0033 'International Tables Vol C Tables 4.2.6.8 and 6.1.1.4'
O O 0.0106 0.0060 'International Tables Vol C Tables 4.2.6.8 and 6.1.1.4'
Zn Zn 0.2839 1.4301 'International Tables Vol C Tables 4.2.6.8 and 6.1.1.4'

loop_
_geom_angle_atom_site_label_1
_geom_angle_atom_site_label_2
_geom_angle_atom_site_label_3
_geom_angle
N1 Zn1 N2 78.22(13)
N1 Zn1 O4 126.11(14)
N2 Zn1 O4 92.69(16)
N1 Zn1 O2 139.31(14)
N2 Zn1 O2 97.60(17)
O4 Zn1 O2 94.32(15)
N1 Zn1 O1 92.30(19)
N2 Zn1 O1 131.22(14)
O4 Zn1 O1 128.78(16)
O2 Zn1 O1 59.9(2)
N1 Zn1 O3 92.79(15)
N2 Zn1 O3 137.74(14)
O4 Zn1 O3 59.5(2)
O2 Zn1 O3 114.40(15)
O1 Zn1 O3 89.88(17)
N1 Zn1 C28 117.4(2)
N2 Zn1 C28 118.5(2)
O4 Zn1 C28 113.53(19)
O2 Zn1 C28 30.8(3)
O1 Zn1 C28 29.2(3)
O3 Zn1 C28 102.46(18)
N1 Zn1 C19 112.67(18)
N2 Zn1 C19 117.65(19)
O4 Zn1 C19 29.7(2)
O2 Zn1 C19 105.11(16)
O1 Zn1 C19 110.21(19)
O3 Zn1 C19 29.9(2)
C28 Zn1 C19 109.52(15)
C1 N1 C5 119.6(4)
C1 N1 Zn1 124.3(3)
C5 N1 Zn1 116.1(3)
C10 N2 C6 119.4(3)
C10 N2 Zn1 124.9(3)
C6 N2 Zn1 115.3(3)
C20 N3 C26 119.2(5)
C20 N3 C27 119.2(5)
C26 N3 C27 118.7(5)
C11 N4 C17 120.4(4)
C11 N4 C18 121.0(4)
C17 N4 C18 117.5(4)
C28 O1 Zn1 89.8(5)
C28 O2 Zn1 89.3(5)
C19 O3 Zn1 87.3(4)
C19 O4 Zn1 92.9(5)
N1 C1 C2 122.1(4)
C3 C2 C1 118.2(5)
C4 C3 C2 120.1(5)
C3 C4 C5 118.9(4)
N1 C5 C4 121.0(4)
N1 C5 C6 115.4(3)
C4 C5 C6 123.6(4)
N2 C6 C7 120.9(4)
N2 C6 C5 114.5(3)
C7 C6 C5 124.6(3)
C8 C7 C6 119.5(4)
C9 C8 C7 119.6(4)
C8 C9 C10 118.3(4)
N2 C10 C9 122.2(4)
N4 C11 C16 122.1(4)
N4 C11 C12 120.2(4)
C16 C11 C12 117.7(4)
C13 C12 C11 120.8(4)
C12 C13 C14 121.3(4)
C15 C14 C13 118.3(4)
C15 C14 C19 122.3(5)
C13 C14 C19 119.3(5)
C14 C15 C16 121.8(4)
C15 C16 C11 120.0(4)
O4 C19 O3 120.1(5)
O4 C19 C14 119.0(7)
O3 C19 C14 120.9(6)
O4 C19 Zn1 57.4(3)
O3 C19 Zn1 62.8(3)
C14 C19 Zn1 172.8(4)
N3 C20 C25 120.2(6)
N3 C20 C21 121.6(5)
C25 C20 C21 118.1(4)
C22 C21 C20 119.8(6)
C21 C22 C23 121.5(6)
C24 C23 C22 118.1(5)
C24 C23 C28 122.1(7)
C22 C23 C28 119.7(7)
C25 C24 C23 121.4(6)
C24 C25 C20 121.1(6)
O1 C28 O2 120.8(5)
O1 C28 C23 121.0(8)
O2 C28 C23 118.2(8)
O1 C28 Zn1 61.0(3)
O2 C28 Zn1 60.0(3)
C23 C28 Zn1 176.0(4)

loop_
_geom_bond_atom_site_label_1
_geom_bond_atom_site_label_2
_geom_bond_distance
Zn1 N1 2.067(3)
Zn1 N2 2.086(3)
Zn1 O4 2.148(5)
Zn1 O2 2.165(5)
Zn1 O1 2.186(5)
Zn1 O3 2.267(5)
Zn1 C28 2.500(5)
Zn1 C19 2.546(5)
N1 C1 1.325(5)
N1 C5 1.341(5)
N2 C10 1.332(5)
N2 C6 1.353(5)
N3 C20 1.384(6)
N3 C26 1.440(8)
N3 C27 1.440(8)
N4 C11 1.377(5)
N4 C17 1.443(6)
N4 C18 1.459(6)
O1 C28 1.220(11)
O2 C28 1.279(11)
O3 C19 1.271(9)
O4 C19 1.262(9)
C1 C2 1.386(6)
C2 C3 1.370(7)
C3 C4 1.366(7)
C4 C5 1.386(5)
C5 C6 1.481(6)
C6 C7 1.383(6)
C7 C8 1.376(7)
C8 C9 1.376(7)
C9 C10 1.391(6)
C11 C16 1.404(6)
C11 C12 1.410(5)
C12 C13 1.366(6)
C13 C14 1.385(7)
C14 C15 1.379(7)
C14 C19 1.489(7)
C15 C16 1.380(7)
C20 C25 1.395(8)
C20 C21 1.404(8)
C21 C22 1.387(7)
C22 C23 1.389(9)
C23 C24 1.382(9)
C23 C28 1.501(7)
C24 C25 1.371(7)

loop_
_geom_torsion_atom_site_label_1
_geom_torsion_atom_site_label_2
_geom_torsion_atom_site_label_3
_geom_torsion_atom_site_label_4
_geom_torsion
N2 Zn1 N1 C1 177.7(4)
O4 Zn1 N1 C1 -97.7(4)
O2 Zn1 N1 C1 89.7(4)
O1 Zn1 N1 C1 46.0(4)
O3 Zn1 N1 C1 -44.0(4)
C28 Zn1 N1 C1 61.5(4)
C19 Zn1 N1 C1 -67.1(4)
N2 Zn1 N1 C5 -3.2(3)
O4 Zn1 N1 C5 81.5(3)
O2 Zn1 N1 C5 -91.1(4)
O1 Zn1 N1 C5 -134.9(3)
O3 Zn1 N1 C5 135.1(3)
C28 Zn1 N1 C5 -119.3(3)
C19 Zn1 N1 C5 112.1(3)
N1 Zn1 N2 C10 178.5(4)
O4 Zn1 N2 C10 52.1(4)
O2 Zn1 N2 C10 -42.6(4)
O1 Zn1 N2 C10 -98.9(4)
O3 Zn1 N2 C10 97.4(4)
C28 Zn1 N2 C10 -66.6(4)
C19 Zn1 N2 C10 68.9(4)
N1 Zn1 N2 C6 6.3(3)
O4 Zn1 N2 C6 -120.1(3)
O2 Zn1 N2 C6 145.2(3)
O1 Zn1 N2 C6 88.9(4)
O3 Zn1 N2 C6 -74.8(4)
C28 Zn1 N2 C6 121.2(3)
C19 Zn1 N2 C6 -103.3(3)
N1 Zn1 O1 C28 150.7(3)
N2 Zn1 O1 C28 74.4(4)
O4 Zn1 O1 C28 -67.2(4)
O2 Zn1 O1 C28 2.1(3)
O3 Zn1 O1 C28 -116.5(3)
C19 Zn1 O1 C28 -94.1(4)
N1 Zn1 O2 C28 -55.0(4)
N2 Zn1 O2 C28 -135.7(3)
O4 Zn1 O2 C28 131.0(3)
O1 Zn1 O2 C28 -2.0(3)
O3 Zn1 O2 C28 72.6(3)
C19 Zn1 O2 C28 102.9(3)
N1 Zn1 O3 C19 -133.6(3)
N2 Zn1 O3 C19 -58.0(3)
O4 Zn1 O3 C19 -2.6(2)
O2 Zn1 O3 C19 77.6(3)
O1 Zn1 O3 C19 134.2(3)
C28 Zn1 O3 C19 107.6(3)
N1 Zn1 O4 C19 71.5(3)
N2 Zn1 O4 C19 148.9(3)
O2 Zn1 O4 C19 -113.3(3)
O1 Zn1 O4 C19 -59.0(4)
O3 Zn1 O4 C19 2.6(3)
C28 Zn1 O4 C19 -88.4(4)
C5 N1 C1 C2 0.5(7)
Zn1 N1 C1 C2 179.6(4)
N1 C1 C2 C3 0.8(8)
C1 C2 C3 C4 -1.6(9)
C2 C3 C4 C5 1.2(8)
C1 N1 C5 C4 -1.0(6)
Zn1 N1 C5 C4 179.8(3)
C1 N1 C5 C6 179.1(4)
Zn1 N1 C5 C6 -0.1(4)
C3 C4 C5 N1 0.1(7)
C3 C4 C5 C6 -179.9(4)
C10 N2 C6 C7 -1.6(6)
Zn1 N2 C6 C7 171.0(3)
C10 N2 C6 C5 179.2(4)
Zn1 N2 C6 C5 -8.2(4)
N1 C5 C6 N2 5.5(5)
C4 C5 C6 N2 -174.4(4)
N1 C5 C6 C7 -173.7(4)
C4 C5 C6 C7 6.4(6)
N2 C6 C7 C8 1.0(7)
C5 C6 C7 C8 -179.9(4)
C6 C7 C8 C9 0.4(8)
C7 C8 C9 C10 -1.1(8)
C6 N2 C10 C9 0.9(7)
Zn1 N2 C10 C9 -171.0(4)
C8 C9 C10 N2 0.4(8)
C17 N4 C11 C16 172.1(4)
C18 N4 C11 C16 4.7(6)
C17 N4 C11 C12 -9.0(6)
C18 N4 C11 C12 -176.4(4)
N4 C11 C12 C13 -178.7(4)
C16 C11 C12 C13 0.2(6)
C11 C12 C13 C14 1.1(6)
C12 C13 C14 C15 -1.0(6)
C12 C13 C14 C19 176.0(4)
C13 C14 C15 C16 -0.4(6)
C19 C14 C15 C16 -177.4(4)
C14 C15 C16 C11 1.7(7)
N4 C11 C16 C15 177.3(4)
C12 C11 C16 C15 -1.6(6)
Zn1 O4 C19 O3 -4.6(4)
Zn1 O4 C19 C14 172.7(3)
Zn1 O3 C19 O4 4.3(4)
Zn1 O3 C19 C14 -172.9(4)
C15 C14 C19 O4 10.8(6)
C13 C14 C19 O4 -166.2(4)
C15 C14 C19 O3 -171.9(4)
C13 C14 C19 O3 11.1(6)
C15 C14 C19 Zn1 69(4)
C13 C14 C19 Zn1 -108(4)
N1 Zn1 C19 O4 -123.9(3)
N2 Zn1 C19 O4 -35.6(3)
O2 Zn1 C19 O4 71.6(3)
O1 Zn1 C19 O4 134.6(3)
O3 Zn1 C19 O4 -175.5(4)
C28 Zn1 C19 O4 103.5(4)
N1 Zn1 C19 O3 51.7(3)
N2 Zn1 C19 O3 139.9(3)
O4 Zn1 C19 O3 175.5(4)
O2 Zn1 C19 O3 -112.9(3)
O1 Zn1 C19 O3 -49.9(3)
C28 Zn1 C19 O3 -81.0(4)
N1 Zn1 C19 C14 174(4)
N2 Zn1 C19 C14 -98(4)
O4 Zn1 C19 C14 -62(4)
O2 Zn1 C19 C14 9(4)
O1 Zn1 C19 C14 72(4)
O3 Zn1 C19 C14 122(4)
C28 Zn1 C19 C14 41(4)
C26 N3 C20 C25 -172.4(5)
C27 N3 C20 C25 -12.0(7)
C26 N3 C20 C21 7.9(7)
C27 N3 C20 C21 168.3(5)
N3 C20 C21 C22 178.3(4)
C25 C20 C21 C22 -1.3(7)
C20 C21 C22 C23 -0.5(7)
C21 C22 C23 C24 1.9(7)
C21 C22 C23 C28 -176.0(4)
C22 C23 C24 C25 -1.4(7)
C28 C23 C24 C25 176.5(4)
C23 C24 C25 C20 -0.5(8)
N3 C20 C25 C24 -177.8(4)
C21 C20 C25 C24 1.9(7)
Zn1 O1 C28 O2 -3.6(5)
Zn1 O1 C28 C23 176.0(4)
Zn1 O2 C28 O1 3.6(5)
Zn1 O2 C28 C23 -176.0(4)
C24 C23 C28 O1 179.7(5)
C22 C23 C28 O1 -2.4(7)
C24 C23 C28 O2 -0.7(7)
C22 C23 C28 O2 177.2(4)
C24 C23 C28 Zn1 -62(10)
C22 C23 C28 Zn1 116(10)
N1 Zn1 C28 O1 -33.4(4)
N2 Zn1 C28 O1 -124.5(3)
O4 Zn1 C28 O1 128.4(3)
O2 Zn1 C28 O1 -176.4(5)
O3 Zn1 C28 O1 66.4(3)
C19 Zn1 C28 O1 96.7(4)
N1 Zn1 C28 O2 143.0(3)
N2 Zn1 C28 O2 51.9(3)
O4 Zn1 C28 O2 -55.2(3)
O1 Zn1 C28 O2 176.4(5)
O3 Zn1 C28 O2 -117.1(3)
C19 Zn1 C28 O2 -86.8(4)
N1 Zn1 C28 C23 -154(10)
N2 Zn1 C28 C23 115(10)
O4 Zn1 C28 C23 8(10)
O2 Zn1 C28 C23 63(10)
O1 Zn1 C28 C23 -120(10)
O3 Zn1 C28 C23 -54(10)
C19 Zn1 C28 C23 -24(10)
